data_1574860
loop_
_publ_author_name
'Zhao, Lu'
'Xu, Zhenjie'
'Song, Xianzhen'
'Ding, Caifeng'
'Ju, Huangxian'

_publ_section_title
;
 Self-supplying coreactant radical and structural distortion induced by
 carbonate ligand in metal-organic framework for anomalous deep-red
 Self-electrochemiluminescence.
;
_journal_issue 27
_journal_name_full 'Chemical science'
_journal_page_first 12493
_journal_page_last 12498
_journal_paper_doi 10.1039/d5sc02359a
_journal_volume 16
_journal_year 2025
_chemical_formula_moiety 'C51 H33 Eu2 N8 O11, 11(H2 O), H5 O2, O'
_chemical_formula_sum 'C51 H60 Eu2 N8 O25'
_chemical_formula_weight 1488.99
_chemical_name_systematic '[Eu2(Phen)4(CO3)3(H2O)2]n'
_chemical_properties_physical Light-sensitive
_space_group_crystal_system monoclinic
_space_group_IT_number 15
_space_group_name_Hall '-C 2yc'
_space_group_name_H-M_alt 'C 1 2/c 1'
_atom_sites_solution_hydrogens mixed
_atom_sites_solution_primary dual
_audit_creation_date 2023-12-02
_audit_creation_method
;
Olex2 1.5
(compiled 2022.04.07 svn.rca3783a0 for OlexSys, GUI svn.r6498)
;
_audit_update_record
;
2025-02-27 deposited with the CCDC.	2025-06-02 downloaded from the CCDC.
;
_cell_angle_alpha 90
_cell_angle_beta 101.714(9)
_cell_angle_gamma 90
_cell_formula_units_Z 4
_cell_length_a 23.988(6)
_cell_length_b 12.672(3)
_cell_length_c 19.276(5)
_cell_measurement_reflns_used 9854
_cell_measurement_temperature 293.30
_cell_measurement_theta_max 27.50
_cell_measurement_theta_min 2.69
_cell_volume 5737(2)
_computing_cell_refinement 'SAINT V8.40B (Bruker, 2019)'
_computing_data_collection 'APEX5 V2023.9-2 (Bruker, 2023)'
_computing_data_reduction 'SAINT V8.40B (Bruker, 2019)'
_computing_molecular_graphics 'Olex2 1.5 (Dolomanov et al., 2009)'
_computing_publication_material 'Olex2 1.5 (Dolomanov et al., 2009)'
_computing_structure_refinement 'SHELXL 2019/3 (Sheldrick, 2015)'
_computing_structure_solution 'SHELXT 2018/2 (Sheldrick, 2018)'
_diffrn_ambient_temperature 293.30
_diffrn_detector CPAD
_diffrn_detector_area_resol_mean 7.41
_diffrn_detector_type 'Bruker PHOTON II'
_diffrn_measured_fraction_theta_full 0.998
_diffrn_measured_fraction_theta_max 0.996
_diffrn_measurement_device 'four-circle diffractometer'
_diffrn_measurement_device_type 'Bruker D8 VENTURE TXS PHOTON II'
_diffrn_measurement_method '\w and \f shutterless scans'
_diffrn_measurement_specimen_support 'nylon loop'
_diffrn_radiation_monochromator 'Helios Multi-layer Optic'
_diffrn_radiation_probe x-ray
_diffrn_radiation_type MoK\a
_diffrn_radiation_wavelength 0.71073
_diffrn_reflns_av_R_equivalents 0.0471
_diffrn_reflns_av_unetI/netI 0.0406
_diffrn_reflns_Laue_measured_fraction_full 0.998
_diffrn_reflns_Laue_measured_fraction_max 0.996
_diffrn_reflns_limit_h_max 31
_diffrn_reflns_limit_h_min -31
_diffrn_reflns_limit_k_max 14
_diffrn_reflns_limit_k_min -16
_diffrn_reflns_limit_l_max 25
_diffrn_reflns_limit_l_min -22
_diffrn_reflns_number 26781
_diffrn_reflns_point_group_measured_fraction_full 0.998
_diffrn_reflns_point_group_measured_fraction_max 0.996
_diffrn_reflns_theta_full 25.242
_diffrn_reflns_theta_max 27.541
_diffrn_reflns_theta_min 1.826
_diffrn_source TXS
_diffrn_source_current 40.0
_diffrn_source_power 1.8
_diffrn_source_type 'Rotaing Anode'
_diffrn_source_voltage 45.0
_diffrn_standards_number 0
_exptl_absorpt_coefficient_mu 2.258
_exptl_absorpt_correction_T_max 0.7456
_exptl_absorpt_correction_T_min 0.5728
_exptl_absorpt_correction_type multi-scan
_exptl_absorpt_process_details
;
SADABS-2016/2 (Bruker,2016/2) was used for absorption correction.
wR2(int) was 0.1479 before and 0.0571 after correction.
The Ratio of minimum to maximum transmission is 0.7682.
The \l/2 correction factor is Not present.
;
_exptl_crystal_colour colorless
_exptl_crystal_density_diffrn 1.724
_exptl_crystal_description block
_exptl_crystal_F_000 2992
_exptl_crystal_preparation Luminescent
_exptl_crystal_recrystallization_method Sublimation
_exptl_crystal_size_max 0.13
_exptl_crystal_size_mid 0.11
_exptl_crystal_size_min 0.09
_refine_diff_density_max 0.654
_refine_diff_density_min -0.466
_refine_diff_density_rms 0.095
_refine_ls_extinction_method none
_refine_ls_goodness_of_fit_ref 1.033
_refine_ls_hydrogen_treatment constr
_refine_ls_matrix_type full
_refine_ls_number_parameters 413
_refine_ls_number_reflns 6590
_refine_ls_number_restraints 1
_refine_ls_restrained_S_all 1.033
_refine_ls_R_factor_all 0.0408
_refine_ls_R_factor_gt 0.0290
_refine_ls_shift/su_max 0.003
_refine_ls_shift/su_mean 0.000
_refine_ls_structure_factor_coef Fsqd
_refine_ls_weighting_details 'w=1/[\s^2^(Fo^2^)+(0.0233P)^2^+13.5951P] where P=(Fo^2^+2Fc^2^)/3'
_refine_ls_weighting_scheme calc
_refine_ls_wR_factor_gt 0.0629
_refine_ls_wR_factor_ref 0.0685
_reflns_Friedel_coverage 0.000
_reflns_number_gt 5483
_reflns_number_total 6590
_reflns_threshold_expression 'I > 2\s(I)'
_cod_data_source_file d5sc02359a2.cif
_cod_data_source_block 231201lu_lgpz271048_0m
_cod_depositor_comments
;
The following automatic conversions were performed:

data item '_diffrn_radiation_probe' value 'X-ray' was changed to
'x-ray' in accordance with the
/home/data/users/saulius/crontab/automatic-downloads/rss-feeds/RSC/lib/dictionaries/cif_core.dic
dictionary named 'cif_core.dic' version 2.4.2 last updated on
2011-04-26.

Automatic conversion script
Id: cif_fix_values 8170 2020-07-09 18:12:32Z antanas 

 Adding full bibliography for 1574860.cif.
;
_cod_database_code 1574860
_shelx_shelxl_version_number 2019/3
_shelx_space_group_comment
;
The symmetry employed for this shelxl refinement is uniquely defined
by the following loop, which should always be used as a source of
symmetry information in preference to the above space-group names.
They are only intended as comments.
;
_shelx_estimated_absorpt_t_max 0.823
_shelx_estimated_absorpt_t_min 0.758
_olex2_refinement_description
;
1. Fixed Uiso
 At 1.2 times of:
  All C(H) groups
 At 1.5 times of:
  All O(H,H) groups
2. Shared sites
{O12, O12A}
{O6, O6A}
3. Restrained distances
 Eu1-H13A \\sim Eu1-H13B
 with sigma of 0.02
4. Uiso/Uaniso restraints and constraints
Uanis(O12) = Uanis(O12A)
Uanis(O6) = Uanis(O6A)
5. Others
 Fixed Sof: O6(0.5) H6A(0.5) H6B(0.5) O12(0.5) H12A(0.5) H12B(0.5) O12A(0.5)
 H12C(0.5) H12D(0.5) O6A(0.5) H(0.5) HA(0.5)
6.a Riding coordinates:
 O12(H12A,H12B), O12A(H12C,H12D)
6.b Free rotating group:
 O8(H8A,H8B), O13(H13A,H13B), O6(H6A,H6B), O7(H7A,H7B), O9(H9A,H9B), O10(H10A,
 H10B), O11(H11A,H11B), O6A(H,HA)
6.c Aromatic/amide H refined with riding coordinates:
 C1(H1), C2(H2), C3(H3), C8(H8), C9(H9), C10(H10), C11(H11), C14(H14),
 C15(H15), C20(H20), C21(H21), C22(H22), C23(H23), C24(H24)
;
_olex2_submission_special_instructions 'No special instructions were received'
_site XU

loop_
_space_group_symop_operation_xyz
'x, y, z'
'-x, y, -z+1/2'
'x+1/2, y+1/2, z'
'-x+1/2, y+1/2, -z+1/2'
'-x, -y, -z'
'x, -y, z-1/2'
'-x+1/2, -y+1/2, -z'
'x+1/2, -y+1/2, z-1/2'

loop_
_atom_site_label
_atom_site_type_symbol
_atom_site_fract_x
_atom_site_fract_y
_atom_site_fract_z
_atom_site_U_iso_or_equiv
_atom_site_adp_type
_atom_site_occupancy
_atom_site_site_symmetry_order
_atom_site_calc_flag
_atom_site_refinement_flags_posn
_atom_site_refinement_flags_adp
_atom_site_refinement_flags_occupancy
_atom_site_disorder_assembly
_atom_site_disorder_group
Eu1 Eu 0.42776(2) 0.27464(2) 0.64135(2) 0.02064(5) Uani 1 1 d D . . . .
O1 O 0.40259(10) 0.2511(2) 0.51559(13) 0.0347(6) Uani 1 1 d . . . . .
O2 O 0.34408(10) 0.1912(2) 0.58022(13) 0.0351(6) Uani 1 1 d . . . . .
O3 O 0.32283(11) 0.1678(2) 0.46297(14) 0.0445(7) Uani 1 1 d . . . . .
O4 O 0.500000 0.2873(2) 0.750000 0.0255(7) Uani 1 2 d S T P . .
O5 O 0.53614(9) 0.43741(17) 0.79718(12) 0.0282(5) Uani 1 1 d . . . . .
O8 O 0.23955(14) 0.1782(3) 0.6190(2) 0.0707(10) Uani 1 1 d G . . . .
H8A H 0.219475 0.225995 0.594980 0.106 Uiso 1 1 d G U . . .
H8B H 0.272647 0.186884 0.610464 0.106 Uiso 1 1 d G U . . .
O13 O 0.36517(11) 0.4238(2) 0.60160(15) 0.0404(6) Uani 1 1 d G . . . .
H13A H 0.334068 0.421901 0.571207 0.061 Uiso 1 1 d DG U . . .
H13B H 0.363977 0.481975 0.623215 0.061 Uiso 1 1 d DG U . . .
N1 N 0.51619(11) 0.3265(2) 0.58987(15) 0.0275(6) Uani 1 1 d . . . . .
N2 N 0.49270(11) 0.1220(2) 0.61866(14) 0.0251(6) Uani 1 1 d . . . . .
N3 N 0.41551(11) 0.0952(2) 0.69924(14) 0.0242(6) Uani 1 1 d . . . . .
N4 N 0.36843(12) 0.2747(2) 0.73966(15) 0.0282(6) Uani 1 1 d . . . . .
C1 C 0.52974(15) 0.4251(3) 0.5775(2) 0.0352(8) Uani 1 1 d . . . . .
H1 H 0.510468 0.479255 0.595109 0.042 Uiso 1 1 calc R U . . .
C2 C 0.57136(17) 0.4523(3) 0.5394(2) 0.0407(9) Uani 1 1 d . . . . .
H2 H 0.579689 0.522739 0.532631 0.049 Uiso 1 1 calc R U . . .
C3 C 0.59928(16) 0.3749(3) 0.5125(2) 0.0401(9) Uani 1 1 d . . . . .
H3 H 0.626320 0.391666 0.485844 0.048 Uiso 1 1 calc R U . . .
C4 C 0.58732(14) 0.2689(3) 0.52490(19) 0.0306(7) Uani 1 1 d . . . . .
C5 C 0.54543(14) 0.2483(3) 0.56465(18) 0.0264(7) Uani 1 1 d . . . . .
C6 C 0.53393(13) 0.1408(2) 0.58109(17) 0.0248(7) Uani 1 1 d . . . . .
C7 C 0.56567(14) 0.0587(3) 0.55851(19) 0.0305(7) Uani 1 1 d . . . . .
C8 C 0.60765(15) 0.0832(3) 0.5177(2) 0.0397(9) Uani 1 1 d . . . . .
H8 H 0.628275 0.028705 0.502569 0.048 Uiso 1 1 calc R U . . .
C9 C 0.61778(16) 0.1826(3) 0.5009(2) 0.0411(9) Uani 1 1 d . . . . .
H9 H 0.644679 0.196297 0.473415 0.049 Uiso 1 1 calc R U . . .
C10 C 0.55528(16) -0.0433(3) 0.5785(2) 0.0383(9) Uani 1 1 d . . . . .
H10 H 0.576199 -0.099090 0.565587 0.046 Uiso 1 1 calc R U . . .
C11 C 0.51424(16) -0.0624(3) 0.6174(2) 0.0371(9) Uani 1 1 d . . . . .
H11 H 0.507266 -0.130770 0.630970 0.044 Uiso 1 1 calc R U . . .
C12 C 0.48296(14) 0.0230(2) 0.63621(18) 0.0274(7) Uani 1 1 d . . . . .
C13 C 0.43790(14) 0.0076(3) 0.67807(18) 0.0279(7) Uani 1 1 d . . . . .
C14 C 0.42039(17) -0.0932(3) 0.6944(2) 0.0415(9) Uani 1 1 d . . . . .
H14 H 0.436380 -0.152887 0.678298 0.050 Uiso 1 1 calc R U . . .
C15 C 0.37961(18) -0.1031(3) 0.7343(2) 0.0451(10) Uani 1 1 d . . . . .
H15 H 0.367499 -0.169696 0.745075 0.054 Uiso 1 1 calc R U . . .
C16 C 0.35618(15) -0.0130(3) 0.7588(2) 0.0343(8) Uani 1 1 d . . . . .
C17 C 0.37503(14) 0.0854(3) 0.73882(17) 0.0267(7) Uani 1 1 d . . . . .
C18 C 0.35161(13) 0.1804(3) 0.76251(17) 0.0264(7) Uani 1 1 d . . . . .
C19 C 0.31189(15) 0.1728(3) 0.8068(2) 0.0349(8) Uani 1 1 d . . . . .
C20 C 0.29478(17) 0.0715(3) 0.8266(2) 0.0433(10) Uani 1 1 d . . . . .
H20 H 0.268874 0.066788 0.856453 0.052 Uiso 1 1 calc R U . . .
C21 C 0.31522(17) -0.0173(3) 0.8033(2) 0.0447(10) Uani 1 1 d . . . . .
H21 H 0.302618 -0.082429 0.816151 0.054 Uiso 1 1 calc R U . . .
C22 C 0.29180(18) 0.2671(3) 0.8308(2) 0.0442(10) Uani 1 1 d . . . . .
H22 H 0.265994 0.265305 0.860819 0.053 Uiso 1 1 calc R U . . .
C23 C 0.31014(17) 0.3613(3) 0.8100(2) 0.0437(10) Uani 1 1 d . . . . .
H23 H 0.297502 0.424328 0.826110 0.052 Uiso 1 1 calc R U . . .
C24 C 0.34827(16) 0.3618(3) 0.7640(2) 0.0375(9) Uani 1 1 d . . . . .
H24 H 0.360168 0.426611 0.749596 0.045 Uiso 1 1 calc R U . . .
C25 C 0.500000 0.3898(3) 0.750000 0.0227(9) Uani 1 2 d S T P . .
C26 C 0.35501(14) 0.2029(3) 0.5177(2) 0.0308(8) Uani 1 1 d . . . . .
O6 O 0.22810(13) -0.1599(2) 0.46308(16) 0.0496(7) Uani 0.5 1 d G . P A 1
H6A H 0.241432 -0.202824 0.496220 0.074 Uiso 0.5 1 d G U P A 1
H6B H 0.235446 -0.099245 0.481492 0.074 Uiso 0.5 1 d G U P A 1
O7 O 0.23593(14) 0.0542(2) 0.49304(18) 0.0570(8) Uani 1 1 d G . . . .
H7A H 0.231239 0.078451 0.532558 0.085 Uiso 1 1 d G U . . .
H7B H 0.262950 0.090787 0.483109 0.085 Uiso 1 1 d G U . . .
O9 O 0.43163(15) 0.3048(3) 0.3880(2) 0.0646(9) Uani 1 1 d G . . . .
H9A H 0.420707 0.282705 0.424743 0.097 Uiso 1 1 d G U . . .
H9B H 0.400999 0.320498 0.359205 0.097 Uiso 1 1 d G U . . .
O10 O 0.33577(15) 0.6355(4) 0.7927(2) 0.0805(12) Uani 1 1 d G . . . .
H10A H 0.327009 0.642633 0.747995 0.121 Uiso 1 1 d G U . . .
H10B H 0.305431 0.650813 0.806891 0.121 Uiso 1 1 d G U . . .
O11 O 0.35381(12) 0.6282(2) 0.65800(17) 0.0509(7) Uani 1 1 d G . . . .
H11A H 0.330689 0.662513 0.626821 0.076 Uiso 1 1 d G U . . .
H11B H 0.386160 0.655070 0.657278 0.076 Uiso 1 1 d G U . . .
O12 O 0.47267(12) 0.6498(2) 0.67590(16) 0.0493(7) Uani 0.5 1 d . . P B 1
H12A H 0.461642 0.605249 0.703190 0.074 Uiso 0.5 1 d R U P B 1
H12B H 0.496182 0.688809 0.703460 0.074 Uiso 0.5 1 d R U P B 1
O12A O 0.47267(12) 0.6498(2) 0.67590(16) 0.0493(7) Uani 0.5 1 d . . P C 2
H12C H 0.465972 0.603589 0.712430 0.074 Uiso 0.5 1 d R U P C 2
H12D H 0.500523 0.687149 0.712710 0.074 Uiso 0.5 1 d R U P C 2
O6A O 0.22810(13) -0.1599(2) 0.46308(16) 0.0496(7) Uani 0.5 1 d G . P D 2
H H -0.073081 -0.074905 -1.564524 0.074 Uiso 0.5 1 d G U P D 2
HA H -0.037980 -0.156356 -1.542722 0.074 Uiso 0.5 1 d G U P D 2

loop_
_atom_site_aniso_label
_atom_site_aniso_U_11
_atom_site_aniso_U_22
_atom_site_aniso_U_33
_atom_site_aniso_U_23
_atom_site_aniso_U_13
_atom_site_aniso_U_12
Eu1 0.02115(8) 0.01986(8) 0.02059(8) -0.00038(7) 0.00350(6) 0.00070(6)
O1 0.0318(13) 0.0462(15) 0.0259(13) -0.0038(11) 0.0057(11) -0.0013(11)
O2 0.0288(12) 0.0435(15) 0.0314(14) -0.0013(11) 0.0024(11) -0.0096(11)
O3 0.0412(14) 0.0517(17) 0.0348(15) -0.0150(13) -0.0062(12) 0.0005(13)
O4 0.0276(16) 0.0190(16) 0.0270(17) 0.000 -0.0013(14) 0.000
O5 0.0308(12) 0.0207(11) 0.0301(13) -0.0009(9) -0.0007(10) -0.0035(9)
O8 0.0400(17) 0.111(3) 0.061(2) 0.032(2) 0.0102(17) 0.0064(19)
O13 0.0383(14) 0.0304(14) 0.0439(17) -0.0046(12) -0.0120(12) 0.0111(11)
N1 0.0271(14) 0.0260(14) 0.0302(15) -0.0013(12) 0.0073(12) 0.0016(12)
N2 0.0273(13) 0.0220(13) 0.0263(15) -0.0018(11) 0.0065(12) 0.0032(11)
N3 0.0249(13) 0.0231(14) 0.0242(14) -0.0001(11) 0.0042(11) -0.0003(11)
N4 0.0300(14) 0.0271(14) 0.0289(15) -0.0010(12) 0.0089(12) 0.0027(12)
C1 0.040(2) 0.0261(18) 0.043(2) 0.0013(15) 0.0174(18) 0.0013(15)
C2 0.049(2) 0.0294(19) 0.048(2) 0.0058(17) 0.020(2) -0.0056(17)
C3 0.038(2) 0.042(2) 0.046(2) 0.0076(18) 0.0226(19) 0.0004(17)
C4 0.0285(16) 0.0331(18) 0.0313(18) 0.0014(15) 0.0087(15) 0.0034(15)
C5 0.0247(15) 0.0283(17) 0.0259(17) -0.0006(13) 0.0048(14) 0.0016(13)
C6 0.0246(15) 0.0235(16) 0.0258(17) 0.0011(13) 0.0040(14) 0.0022(13)
C7 0.0283(17) 0.0307(18) 0.0328(19) -0.0039(15) 0.0070(15) 0.0033(14)
C8 0.0346(19) 0.042(2) 0.046(2) -0.0070(18) 0.0163(18) 0.0088(17)
C9 0.0349(19) 0.046(2) 0.049(2) -0.0023(19) 0.0236(19) 0.0002(17)
C10 0.043(2) 0.0265(18) 0.049(2) -0.0046(16) 0.0169(19) 0.0084(16)
C11 0.044(2) 0.0251(18) 0.045(2) -0.0022(16) 0.0161(19) 0.0050(16)
C12 0.0299(16) 0.0219(16) 0.0300(18) -0.0007(13) 0.0055(15) 0.0019(13)
C13 0.0315(17) 0.0238(16) 0.0281(18) 0.0002(13) 0.0055(15) -0.0003(14)
C14 0.057(2) 0.0231(18) 0.049(2) -0.0008(16) 0.021(2) -0.0011(17)
C15 0.061(3) 0.0254(19) 0.053(3) 0.0040(17) 0.021(2) -0.0070(18)
C16 0.0391(19) 0.0289(18) 0.036(2) 0.0033(15) 0.0099(17) -0.0055(15)
C17 0.0284(16) 0.0282(17) 0.0237(17) -0.0007(13) 0.0054(14) -0.0020(14)
C18 0.0255(15) 0.0306(17) 0.0227(16) 0.0012(14) 0.0041(13) -0.0027(14)
C19 0.0319(18) 0.038(2) 0.037(2) 0.0038(16) 0.0112(16) 0.0007(16)
C20 0.044(2) 0.047(2) 0.043(2) 0.0075(18) 0.021(2) -0.0053(19)
C21 0.049(2) 0.041(2) 0.049(3) 0.0074(19) 0.022(2) -0.0109(19)
C22 0.047(2) 0.049(2) 0.043(2) 0.0026(19) 0.026(2) 0.0055(19)
C23 0.051(2) 0.040(2) 0.046(2) -0.0050(18) 0.023(2) 0.0099(18)
C24 0.047(2) 0.0321(19) 0.036(2) -0.0009(16) 0.0162(18) 0.0025(17)
C25 0.026(2) 0.020(2) 0.024(2) 0.000 0.0104(19) 0.000
C26 0.0295(17) 0.0290(19) 0.0312(19) -0.0040(14) -0.0005(15) 0.0089(14)
O6 0.0470(16) 0.0465(17) 0.0560(19) 0.0103(14) 0.0123(15) 0.0075(15)
O7 0.0491(18) 0.0499(19) 0.064(2) -0.0040(16) -0.0082(16) -0.0082(15)
O9 0.081(2) 0.063(2) 0.055(2) 0.0132(17) 0.0246(19) 0.0069(19)
O10 0.066(2) 0.114(3) 0.066(3) -0.021(2) 0.026(2) -0.010(2)
O11 0.0456(16) 0.0521(19) 0.052(2) -0.0062(14) 0.0035(15) 0.0056(14)
O12 0.0542(17) 0.0360(15) 0.058(2) 0.0059(13) 0.0114(15) -0.0043(13)
O12A 0.0542(17) 0.0360(15) 0.058(2) 0.0059(13) 0.0114(15) -0.0043(13)
O6A 0.0470(16) 0.0465(17) 0.0560(19) 0.0103(14) 0.0123(15) 0.0075(15)

loop_
_atom_type_symbol
_atom_type_description
_atom_type_scat_dispersion_real
_atom_type_scat_dispersion_imag
_atom_type_scat_source
C C 0.0033 0.0016 'International Tables Vol C Tables 4.2.6.8 and 6.1.1.4'
H H 0.0000 0.0000 'International Tables Vol C Tables 4.2.6.8 and 6.1.1.4'
Eu Eu -0.1578 3.6682 'International Tables Vol C Tables 4.2.6.8 and 6.1.1.4'
N N 0.0061 0.0033 'International Tables Vol C Tables 4.2.6.8 and 6.1.1.4'
O O 0.0106 0.0060 'International Tables Vol C Tables 4.2.6.8 and 6.1.1.4'

loop_
_geom_angle_atom_site_label_1
_geom_angle_atom_site_label_2
_geom_angle_atom_site_label_3
_geom_angle
_geom_angle_site_symmetry_1
_geom_angle_site_symmetry_3
_geom_angle_publ_flag
O1 Eu1 O4 150.12(6) . . ?
O1 Eu1 O5 125.92(8) . 2_656 ?
O1 Eu1 O13 76.47(9) . . ?
O1 Eu1 N1 72.72(9) . . ?
O1 Eu1 N2 76.79(9) . . ?
O1 Eu1 N3 107.52(9) . . ?
O1 Eu1 N4 132.64(9) . . ?
O1 Eu1 C25 143.34(7) . . ?
O1 Eu1 C26 27.60(9) . . ?
O2 Eu1 O1 54.90(8) . . ?
O2 Eu1 O4 147.39(8) . . ?
O2 Eu1 O5 143.15(8) . 2_656 ?
O2 Eu1 O13 77.49(9) . . ?
O2 Eu1 N1 126.80(9) . . ?
O2 Eu1 N2 93.52(9) . . ?
O2 Eu1 N3 70.17(9) . . ?
O2 Eu1 N4 80.08(9) . . ?
O2 Eu1 C25 158.27(6) . . ?
O2 Eu1 C26 27.30(9) . . ?
O4 Eu1 O5 53.75(8) . 2_656 ?
O4 Eu1 O13 120.26(9) . . ?
O4 Eu1 N1 79.55(7) . . ?
O4 Eu1 N2 81.16(8) . . ?
O4 Eu1 N3 79.02(9) . . ?
O4 Eu1 N4 76.80(7) . . ?
O4 Eu1 C25 27.18(10) . . ?
O4 Eu1 C26 164.33(9) . . ?
O5 Eu1 N1 74.69(8) 2_656 . ?
O5 Eu1 N2 123.24(8) 2_656 . ?
O5 Eu1 N3 126.47(8) 2_656 . ?
O5 Eu1 N4 80.70(8) 2_656 . ?
O5 Eu1 C25 26.62(9) 2_656 . ?
O5 Eu1 C26 141.50(9) 2_656 . ?
O13 Eu1 O5 68.51(8) . 2_656 ?
O13 Eu1 N1 100.48(9) . . ?
O13 Eu1 N2 152.08(9) . . ?
O13 Eu1 N3 134.69(9) . . ?
O13 Eu1 N4 80.49(9) . . ?
O13 Eu1 C25 94.49(9) . . ?
O13 Eu1 C26 75.35(9) . . ?
N1 Eu1 C25 74.24(7) . . ?
N1 Eu1 C26 99.94(10) . . ?
N2 Eu1 N1 63.71(9) . . ?
N2 Eu1 N3 62.41(8) . . ?
N2 Eu1 N4 124.44(8) . . ?
N2 Eu1 C25 102.22(9) . . ?
N2 Eu1 C26 84.59(9) . . ?
N3 Eu1 N1 124.18(8) . . ?
N3 Eu1 N4 63.62(8) . . ?
N3 Eu1 C25 103.92(9) . . ?
N3 Eu1 C26 88.62(10) . . ?
N4 Eu1 N1 152.90(9) . . ?
N4 Eu1 C25 78.67(7) . . ?
N4 Eu1 C26 106.40(10) . . ?
C26 Eu1 C25 167.39(10) . . ?
C26 O1 Eu1 94.0(2) . . ?
C26 O2 Eu1 95.8(2) . . ?
Eu1 O4 Eu1 172.45(13) . 2_656 ?
C25 O4 Eu1 93.77(7) . . ?
C25 O4 Eu1 93.77(7) . 2_656 ?
C25 O5 Eu1 93.9(2) . 2_656 ?
H8A O8 H8B 104.5 . . ?
Eu1 O13 H13A 126.3 . . ?
Eu1 O13 H13B 126.7 . . ?
H13A O13 H13B 104.5 . . ?
C1 N1 Eu1 123.8(2) . . ?
C1 N1 C5 117.3(3) . . ?
C5 N1 Eu1 118.2(2) . . ?
C6 N2 Eu1 119.3(2) . . ?
C12 N2 Eu1 121.4(2) . . ?
C12 N2 C6 118.9(3) . . ?
C13 N3 Eu1 121.0(2) . . ?
C13 N3 C17 118.3(3) . . ?
C17 N3 Eu1 118.8(2) . . ?
C18 N4 Eu1 118.6(2) . . ?
C24 N4 Eu1 123.5(2) . . ?
C24 N4 C18 117.5(3) . . ?
N1 C1 H1 118.1 . . ?
N1 C1 C2 123.7(3) . . ?
C2 C1 H1 118.1 . . ?
C1 C2 H2 120.5 . . ?
C3 C2 C1 119.1(3) . . ?
C3 C2 H2 120.5 . . ?
C2 C3 H3 120.2 . . ?
C2 C3 C4 119.7(3) . . ?
C4 C3 H3 120.2 . . ?
C3 C4 C5 117.6(3) . . ?
C3 C4 C9 122.4(3) . . ?
C5 C4 C9 119.9(3) . . ?
N1 C5 C4 122.5(3) . . ?
N1 C5 C6 118.4(3) . . ?
C4 C5 C6 119.1(3) . . ?
N2 C6 C5 118.4(3) . . ?
N2 C6 C7 122.2(3) . . ?
C7 C6 C5 119.4(3) . . ?
C6 C7 C8 119.6(3) . . ?
C10 C7 C6 117.6(3) . . ?
C10 C7 C8 122.8(3) . . ?
C7 C8 H8 119.3 . . ?
C9 C8 C7 121.4(3) . . ?
C9 C8 H8 119.3 . . ?
C4 C9 H9 119.7 . . ?
C8 C9 C4 120.5(3) . . ?
C8 C9 H9 119.7 . . ?
C7 C10 H10 119.8 . . ?
C11 C10 C7 120.4(3) . . ?
C11 C10 H10 119.8 . . ?
C10 C11 H11 120.5 . . ?
C10 C11 C12 118.9(3) . . ?
C12 C11 H11 120.5 . . ?
N2 C12 C11 121.9(3) . . ?
N2 C12 C13 116.5(3) . . ?
C11 C12 C13 121.6(3) . . ?
N3 C13 C12 116.0(3) . . ?
N3 C13 C14 122.2(3) . . ?
C14 C13 C12 121.8(3) . . ?
C13 C14 H14 120.3 . . ?
C15 C14 C13 119.5(3) . . ?
C15 C14 H14 120.3 . . ?
C14 C15 H15 120.1 . . ?
C14 C15 C16 119.9(3) . . ?
C16 C15 H15 120.1 . . ?
C15 C16 C17 117.3(3) . . ?
C15 C16 C21 123.0(3) . . ?
C17 C16 C21 119.7(3) . . ?
N3 C17 C16 122.8(3) . . ?
N3 C17 C18 118.1(3) . . ?
C16 C17 C18 119.1(3) . . ?
N4 C18 C17 118.0(3) . . ?
N4 C18 C19 122.5(3) . . ?
C19 C18 C17 119.4(3) . . ?
C18 C19 C20 119.5(3) . . ?
C22 C19 C18 117.6(3) . . ?
C22 C19 C20 122.9(3) . . ?
C19 C20 H20 119.3 . . ?
C21 C20 C19 121.4(3) . . ?
C21 C20 H20 119.3 . . ?
C16 C21 H21 119.6 . . ?
C20 C21 C16 120.8(4) . . ?
C20 C21 H21 119.6 . . ?
C19 C22 H22 120.1 . . ?
C23 C22 C19 119.8(3) . . ?
C23 C22 H22 120.1 . . ?
C22 C23 H23 120.5 . . ?
C22 C23 C24 118.9(3) . . ?
C24 C23 H23 120.5 . . ?
N4 C24 C23 123.5(3) . . ?
N4 C24 H24 118.2 . . ?
C23 C24 H24 118.2 . . ?
Eu1 C25 Eu1 118.09(15) . 2_656 ?
O4 C25 Eu1 59.05(7) . 2_656 ?
O4 C25 Eu1 59.04(7) . . ?
O5 C25 Eu1 59.43(14) 2_656 . ?
O5 C25 Eu1 59.43(14) . 2_656 ?
O5 C25 Eu1 174.95(17) . . ?
O5 C25 Eu1 174.95(17) 2_656 2_656 ?
O5 C25 O4 118.3(2) 2_656 . ?
O5 C25 O4 118.3(2) . . ?
O5 C25 O5 123.4(4) . 2_656 ?
O1 C26 Eu1 58.43(17) . . ?
O2 C26 Eu1 56.89(17) . . ?
O2 C26 O1 115.3(3) . . ?
O3 C26 Eu1 178.2(3) . . ?
O3 C26 O1 122.2(3) . . ?
O3 C26 O2 122.4(3) . . ?
H6A O6 H6B 104.5 . . ?
H7A O7 H7B 104.5 . . ?
H9A O9 H9B 104.5 . . ?
H10A O10 H10B 104.5 . . ?
H11A O11 H11B 104.5 . . ?
H12A O12 H12B 104.5 . . ?
H12C O12A H12D 87.4 . . ?

loop_
_geom_bond_atom_site_label_1
_geom_bond_atom_site_label_2
_geom_bond_distance
_geom_bond_site_symmetry_2
_geom_bond_publ_flag
Eu1 O1 2.395(3) . ?
Eu1 O2 2.361(2) . ?
Eu1 O4 2.4375(6) . ?
Eu1 O5 2.448(2) 2_656 ?
Eu1 O13 2.439(2) . ?
Eu1 N1 2.602(3) . ?
Eu1 N2 2.576(3) . ?
Eu1 N3 2.576(3) . ?
Eu1 N4 2.591(3) . ?
Eu1 C25 2.836(2) . ?
Eu1 C26 2.804(4) . ?
O1 C26 1.302(4) . ?
O2 C26 1.293(4) . ?
O3 C26 1.255(4) . ?
O4 C25 1.298(5) . ?
O5 C25 1.274(3) . ?
O8 H8A 0.8500 . ?
O8 H8B 0.8499 . ?
O13 H13A 0.8502 . ?
O13 H13B 0.8501 . ?
N1 C1 1.324(4) . ?
N1 C5 1.360(4) . ?
N2 C6 1.360(4) . ?
N2 C12 1.332(4) . ?
N3 C13 1.333(4) . ?
N3 C17 1.357(4) . ?
N4 C18 1.363(4) . ?
N4 C24 1.327(4) . ?
C1 H1 0.9300 . ?
C1 C2 1.397(5) . ?
C2 H2 0.9300 . ?
C2 C3 1.349(5) . ?
C3 H3 0.9300 . ?
C3 C4 1.404(5) . ?
C4 C5 1.406(4) . ?
C4 C9 1.443(5) . ?
C5 C6 1.439(4) . ?
C6 C7 1.409(4) . ?
C7 C8 1.432(5) . ?
C7 C10 1.386(5) . ?
C8 H8 0.9300 . ?
C8 C9 1.335(5) . ?
C9 H9 0.9300 . ?
C10 H10 0.9300 . ?
C10 C11 1.374(5) . ?
C11 H11 0.9300 . ?
C11 C12 1.406(4) . ?
C12 C13 1.487(4) . ?
C13 C14 1.399(5) . ?
C14 H14 0.9300 . ?
C14 C15 1.367(5) . ?
C15 H15 0.9300 . ?
C15 C16 1.396(5) . ?
C16 C17 1.406(5) . ?
C16 C21 1.431(5) . ?
C17 C18 1.441(5) . ?
C18 C19 1.406(4) . ?
C19 C20 1.424(5) . ?
C19 C22 1.401(5) . ?
C20 H20 0.9300 . ?
C20 C21 1.341(6) . ?
C21 H21 0.9300 . ?
C22 H22 0.9300 . ?
C22 C23 1.360(5) . ?
C23 H23 0.9300 . ?
C23 C24 1.397(5) . ?
C24 H24 0.9300 . ?
O6 H6A 0.8501 . ?
O6 H6B 0.8504 . ?
O7 H7A 0.8499 . ?
O7 H7B 0.8498 . ?
O9 H9A 0.8499 . ?
O9 H9B 0.8502 . ?
O10 H10A 0.8499 . ?
O10 H10B 0.8498 . ?
O11 H11A 0.8499 . ?
O11 H11B 0.8501 . ?
O12 H12A 0.8501 . ?
O12 H12B 0.8499 . ?
O12A H12C 0.9546 . ?
O12A H12D 0.9903 . ?

loop_
_geom_hbond_atom_site_label_D
_geom_hbond_atom_site_label_H
_geom_hbond_atom_site_label_A
_geom_hbond_distance_DH
_geom_hbond_distance_HA
_geom_hbond_distance_DA
_geom_hbond_angle_DHA
_geom_hbond_site_symmetry_A
_geom_hbond_publ_flag
O8 H8A O3 0.85 1.91 2.754(4) 176.6 7_556 yes
O8 H8B O2 0.85 1.92 2.763(4) 171.4 . yes
O13 H13A O7 0.85 1.90 2.737(4) 169.0 7_556 yes
O13 H13B O11 0.85 2.00 2.843(4) 170.1 . yes
O6 H6A O6 0.85 1.99 2.781(6) 155.4 7_546 yes
O6 H6B O7 0.85 1.96 2.773(4) 160.4 . yes
O7 H7A O8 0.85 2.07 2.878(6) 159.1 . yes
O7 H7B O3 0.85 1.84 2.691(4) 178.5 . yes
O9 H9A O1 0.85 1.93 2.773(4) 171.0 . yes
O9 H9B O10 0.85 1.89 2.742(5) 175.6 6_565 yes
O10 H10A O11 0.85 1.98 2.720(5) 145.4 . yes
O10 H10B O8 0.85 1.99 2.775(5) 153.6 4_556 yes
O11 H11A O6 0.85 2.00 2.758(4) 148.0 7_556 yes
O11 H11A O6A 0.85 2.00 2.758(4) 148.0 7_556 yes
O11 H11B O12 0.85 2.03 2.815(4) 152.4 . yes
O11 H11B O12A 0.85 2.03 2.815(4) 152.4 . yes
O12 H12A O5 0.85 2.13 2.758(3) 130.6 2_656 yes
O12 H12B O12 0.85 2.35 2.891(6) 122.3 2_656 yes
O12A H12C O5 0.95 2.11 2.758(3) 123.5 2_656 yes
O12A H12D O12A 0.99 2.16 2.891(6) 128.9 2_656 yes
